data_7239943
loop_
_publ_author_name
'Svensson, Fredric G.'
'Daniel, Geoffrey'
'Tai, Cheuk-Wai'
'Seisenbaeva, Gulaim A.'
'Kessler, Vadim G.'

_publ_section_title
;
 Titanium phosphonate oxo-alkoxide &#x201C;clusters&#x201D;: solution
 stability and facile hydrolytic transformation into nano titania
;
_journal_issue 12
_journal_name_full 'RSC Advances'
_journal_page_first 6873
_journal_page_last 6883
_journal_paper_doi 10.1039/C9RA10691J
_journal_volume 10
_journal_year 2020
_chemical_formula_sum 'C48 H116 O34 P8 Ti4'
_chemical_formula_weight 1676.77
_space_group_IT_number 14
_space_group_name_Hall '-P 2yn'
_space_group_name_H-M_alt 'P 1 21/n 1'
_symmetry_cell_setting monoclinic
_symmetry_space_group_name_H-M 'P 1 21/n 1'
_atom_sites_solution_hydrogens geom
_atom_sites_solution_primary direct
_atom_sites_solution_secondary difmap
_audit_creation_method SHELXL-97
_audit_update_record
;
2018-10-12 deposited with the CCDC.	2020-02-10 downloaded from the CCDC.
;
_cell_angle_alpha 90.00
_cell_angle_beta 97.604(13)
_cell_angle_gamma 90.00
_cell_formula_units_Z 2
_cell_length_a 13.546(14)
_cell_length_b 16.293(17)
_cell_length_c 18.665(20)
_cell_measurement_reflns_used 6127
_cell_measurement_temperature 296(2)
_cell_measurement_theta_max 24.21
_cell_measurement_theta_min 2.15
_cell_volume 4083(7)
_computing_cell_refinement 'Bruker SAINT'
_computing_data_collection 'Bruker APEX2'
_computing_data_reduction 'Bruker SAINT'
_computing_molecular_graphics 'Bruker SHELXTL'
_computing_publication_material 'Bruker SHELXTL'
_computing_structure_refinement 'SHELXL-97 (Sheldrick, 2008)'
_computing_structure_solution 'SHELXS-97 (Sheldrick, 2008)'
_diffrn_ambient_temperature 296(2)
_diffrn_measured_fraction_theta_full 0.987
_diffrn_measured_fraction_theta_max 0.987
_diffrn_measurement_device_type 'Bruker SMART APEX-II CCD'
_diffrn_measurement_method 'Omega scan'
_diffrn_radiation_monochromator graphite
_diffrn_radiation_source 'fine-focus sealed tube'
_diffrn_radiation_type MoK\a
_diffrn_radiation_wavelength 0.71073
_diffrn_reflns_av_R_equivalents 0.1276
_diffrn_reflns_av_sigmaI/netI 0.0969
_diffrn_reflns_limit_h_max 15
_diffrn_reflns_limit_h_min -15
_diffrn_reflns_limit_k_max 18
_diffrn_reflns_limit_k_min -17
_diffrn_reflns_limit_l_max 21
_diffrn_reflns_limit_l_min -21
_diffrn_reflns_number 25976
_diffrn_reflns_theta_full 24.34
_diffrn_reflns_theta_max 24.34
_diffrn_reflns_theta_min 2.15
_exptl_absorpt_coefficient_mu 0.610
_exptl_absorpt_correction_T_max 0.8826
_exptl_absorpt_correction_T_min 0.8478
_exptl_absorpt_correction_type empirical
_exptl_absorpt_process_details 'Bruker SADABS'
_exptl_crystal_colour colorless
_exptl_crystal_density_diffrn 1.364
_exptl_crystal_density_meas ?
_exptl_crystal_density_method 'not measured'
_exptl_crystal_description block
_exptl_crystal_F_000 1768
_exptl_crystal_size_max 0.28
_exptl_crystal_size_mid 0.24
_exptl_crystal_size_min 0.21
_refine_diff_density_max 0.926
_refine_diff_density_min -0.443
_refine_diff_density_rms 0.112
_refine_ls_extinction_method none
_refine_ls_goodness_of_fit_ref 1.101
_refine_ls_hydrogen_treatment mixed
_refine_ls_matrix_type full
_refine_ls_number_parameters 424
_refine_ls_number_reflns 6592
_refine_ls_number_restraints 0
_refine_ls_restrained_S_all 1.101
_refine_ls_R_factor_all 0.1185
_refine_ls_R_factor_gt 0.0633
_refine_ls_shift/su_max 0.001
_refine_ls_shift/su_mean 0.000
_refine_ls_structure_factor_coef Fsqd
_refine_ls_weighting_details 'calc w=1/[\s^2^(Fo^2^)+(0.0746P)^2^+1.1277P] where P=(Fo^2^+2Fc^2^)/3'
_refine_ls_weighting_scheme calc
_refine_ls_wR_factor_gt 0.1529
_refine_ls_wR_factor_ref 0.1710
_reflns_number_gt 3940
_reflns_number_total 6592
_reflns_threshold_expression >2sigma(I)
_cod_data_source_file c9ra10691j2.cif
_cod_data_source_block tipbu4_170803_0m
_cod_depositor_comments
;
The following automatic conversions were performed:

data item '_exptl_absorpt_correction_type' value 'Empirical' was
changed to 'empirical' in accordance with the
/home/data/users/saulius/crontab/automatic-downloads/rss-feeds/RSC/lib/dictionaries/cif_core.dic
dictionary named 'cif_core.dic' version 2.4.2 last updated on
2011-04-26.

data item '_symmetry_cell_setting' value 'Monoclinic' was changed to
'monoclinic' in accordance with the
/home/data/users/saulius/crontab/automatic-downloads/rss-feeds/RSC/lib/dictionaries/cif_core.dic
dictionary named 'cif_core.dic' version 2.4.2 last updated on
2011-04-26.

data item '_exptl_crystal_density_meas' value 'not measured' was
changed to '?' -- the value is perceived as not measured.

Automatic conversion script
Id: cif_fix_values 7556 2019-12-06 15:28:31Z antanas 

 Adding full bibliography for 7239942--7239948.cif.
;
_cod_original_sg_symbol_H-M P2(1)/n
_cod_database_code 7239943

loop_
_symmetry_equiv_pos_as_xyz
'x, y, z'
'-x+1/2, y+1/2, -z+1/2'
'-x, -y, -z'
'x-1/2, -y-1/2, z-1/2'

loop_
_atom_site_label
_atom_site_type_symbol
_atom_site_fract_x
_atom_site_fract_y
_atom_site_fract_z
_atom_site_U_iso_or_equiv
_atom_site_adp_type
_atom_site_occupancy
_atom_site_symmetry_multiplicity
_atom_site_calc_flag
_atom_site_refinement_flags
_atom_site_disorder_assembly
_atom_site_disorder_group
Ti1 Ti 0.10482(7) 0.86368(5) 0.10466(5) 0.0333(3) Uani 1 1 d . . .
Ti2 Ti -0.13495(7) 0.94724(5) 0.09470(5) 0.0332(3) Uani 1 1 d . . .
P3 P 0.21244(10) 1.03814(7) 0.08703(7) 0.0328(3) Uani 1 1 d . . .
P4 P 0.02497(11) 0.94328(8) 0.24104(7) 0.0361(4) Uani 1 1 d . . .
P5 P 0.10134(11) 0.84862(7) -0.06988(7) 0.0329(3) Uani 1 1 d . . .
P6 P -0.08521(11) 0.75269(7) 0.07835(8) 0.0361(4) Uani 1 1 d . . .
O1 O 0.1375(3) 0.83256(19) 0.00917(18) 0.0376(8) Uani 1 1 d . . .
O6 O -0.2567(3) 0.95198(19) 0.11864(19) 0.0417(9) Uani 1 1 d . . .
O2 O 0.0056(3) 0.92309(18) 0.07693(17) 0.0316(8) Uani 1 1 d . . .
O7 O -0.0782(3) 0.9468(2) 0.19833(18) 0.0407(9) Uani 1 1 d . . .
O12 O -0.0040(3) 0.81809(18) -0.09178(17) 0.0353(8) Uani 1 1 d . . .
O3 O 0.0942(3) 0.88361(19) 0.21062(17) 0.0373(9) Uani 1 1 d . . .
O8 O -0.1084(3) 1.06157(18) 0.08964(19) 0.0379(9) Uani 1 1 d . . .
O4 O 0.0231(3) 0.76172(18) 0.10765(18) 0.0365(8) Uani 1 1 d . . .
O5 O 0.2284(3) 0.78356(19) 0.14740(18) 0.0395(9) Uani 1 1 d . . .
O9 O -0.1471(3) 0.82451(19) 0.09629(19) 0.0396(9) Uani 1 1 d . . .
O11 O -0.0985(3) 0.7364(2) -0.00452(19) 0.0461(10) Uani 1 1 d . . .
O10 O 0.0725(3) 1.0308(2) 0.24964(19) 0.0461(10) Uani 1 1 d . . .
C51 C 0.2887(4) 0.8314(3) -0.0999(3) 0.0485(15) Uani 1 1 d . . .
H51A H 0.3353 0.8045 -0.1266 0.073 Uiso 1 1 calc R . .
H51B H 0.3085 0.8233 -0.0491 0.073 Uiso 1 1 calc R . .
H51C H 0.2877 0.8891 -0.1106 0.073 Uiso 1 1 calc R . .
C3 C 0.3401(4) 1.0712(3) 0.1042(3) 0.0406(13) Uani 1 1 d . . .
C52 C 0.1529(5) 0.8088(4) -0.2008(3) 0.0542(16) Uani 1 1 d . . .
H52A H 0.1978 0.7810 -0.2283 0.081 Uiso 1 1 calc R . .
H52B H 0.1527 0.8664 -0.2115 0.081 Uiso 1 1 calc R . .
H52C H 0.0869 0.7871 -0.2131 0.081 Uiso 1 1 calc R . .
C4 C 0.0106(4) 0.9161(3) 0.3332(3) 0.0394(13) Uani 1 1 d . . .
C53 C 0.1854(5) 0.7036(3) -0.1023(3) 0.0563(17) Uani 1 1 d . . .
H53A H 0.2301 0.6748 -0.1292 0.084 Uiso 1 1 calc R . .
H53B H 0.1192 0.6824 -0.1145 0.084 Uiso 1 1 calc R . .
H53C H 0.2062 0.6965 -0.0515 0.084 Uiso 1 1 calc R . .
C6 C -0.1347(4) 0.6614(3) 0.1155(3) 0.0436(14) Uani 1 1 d . . .
C41 C 0.1110(5) 0.9147(4) 0.3793(3) 0.0595(17) Uani 1 1 d . . .
H41A H 0.1026 0.9004 0.4280 0.089 Uiso 1 1 calc R . .
H41B H 0.1413 0.9679 0.3787 0.089 Uiso 1 1 calc R . .
H41C H 0.1529 0.8747 0.3604 0.089 Uiso 1 1 calc R . .
C50 C 0.2211(5) 0.7055(3) 0.1822(3) 0.0554(16) Uani 1 1 d . . .
H50A H 0.1595 0.7033 0.2034 0.066 Uiso 1 1 calc R . .
H50B H 0.2760 0.6995 0.2208 0.066 Uiso 1 1 calc R . .
C5 C 0.1863(4) 0.7960(3) -0.1211(3) 0.0411(13) Uani 1 1 d . . .
C31 C 0.3453(5) 1.1614(3) 0.0838(4) 0.0653(19) Uani 1 1 d . . .
H31A H 0.4131 1.1798 0.0927 0.098 Uiso 1 1 calc R . .
H31B H 0.3052 1.1932 0.1123 0.098 Uiso 1 1 calc R . .
H31C H 0.3208 1.1681 0.0335 0.098 Uiso 1 1 calc R . .
C501 C 0.2231(5) 0.6366(4) 0.1299(4) 0.072(2) Uani 1 1 d . . .
H50C H 0.2181 0.5853 0.1545 0.108 Uiso 1 1 calc R . .
H50D H 0.2844 0.6381 0.1094 0.108 Uiso 1 1 calc R . .
H50E H 0.1681 0.6419 0.0921 0.108 Uiso 1 1 calc R . .
C42 C -0.0582(5) 0.9789(4) 0.3625(3) 0.0586(17) Uani 1 1 d . . .
H42A H -0.0661 0.9651 0.4114 0.088 Uiso 1 1 calc R . .
H42B H -0.1221 0.9781 0.3332 0.088 Uiso 1 1 calc R . .
H42C H -0.0297 1.0327 0.3612 0.088 Uiso 1 1 calc R . .
C32 C 0.3793(5) 1.0572(4) 0.1838(3) 0.0590(17) Uani 1 1 d . . .
H32A H 0.4474 1.0748 0.1931 0.089 Uiso 1 1 calc R . .
H32B H 0.3752 0.9999 0.1949 0.089 Uiso 1 1 calc R . .
H32C H 0.3399 1.0881 0.2134 0.089 Uiso 1 1 calc R . .
C61 C -0.2428(5) 0.6525(3) 0.0841(4) 0.0617(18) Uani 1 1 d . . .
H61A H -0.2702 0.6045 0.1039 0.093 Uiso 1 1 calc R . .
H61B H -0.2478 0.6473 0.0325 0.093 Uiso 1 1 calc R . .
H61C H -0.2791 0.7001 0.0960 0.093 Uiso 1 1 calc R . .
C43 C -0.0370(5) 0.8316(3) 0.3322(3) 0.0564(16) Uani 1 1 d . . .
H43A H -0.0453 0.8159 0.3805 0.085 Uiso 1 1 calc R . .
H43B H 0.0051 0.7926 0.3124 0.085 Uiso 1 1 calc R . .
H43C H -0.1008 0.8331 0.3028 0.085 Uiso 1 1 calc R . .
C62 C -0.1232(5) 0.6705(4) 0.1967(3) 0.0600(18) Uani 1 1 d . . .
H62A H -0.1494 0.6227 0.2176 0.090 Uiso 1 1 calc R . .
H62B H -0.1590 0.7182 0.2091 0.090 Uiso 1 1 calc R . .
H62C H -0.0539 0.6765 0.2150 0.090 Uiso 1 1 calc R . .
C63 C -0.0765(5) 0.5866(3) 0.0943(4) 0.065(2) Uani 1 1 d . . .
H63A H -0.1023 0.5379 0.1142 0.097 Uiso 1 1 calc R . .
H63B H -0.0074 0.5927 0.1130 0.097 Uiso 1 1 calc R . .
H63C H -0.0835 0.5822 0.0426 0.097 Uiso 1 1 calc R . .
C33 C 0.3995(5) 1.0197(4) 0.0572(3) 0.0545(16) Uani 1 1 d . . .
H33A H 0.4681 1.0360 0.0652 0.082 Uiso 1 1 calc R . .
H33B H 0.3737 1.0278 0.0073 0.082 Uiso 1 1 calc R . .
H33C H 0.3940 0.9628 0.0694 0.082 Uiso 1 1 calc R . .
O13 O 0.1730(3) 1.05551(18) 0.00962(18) 0.0365(8) Uani 1 1 d . . .
O14 O 0.2093(3) 0.94974(18) 0.10948(18) 0.0368(8) Uani 1 1 d . . .
O15 O 0.1509(3) 1.09092(19) 0.13641(17) 0.0386(9) Uani 1 1 d . . .
O16 O 0.4270(3) 0.7967(2) 0.1529(2) 0.0629(12) Uani 1 1 d . . .
H16A H 0.3678 0.7843 0.1486 0.094 Uiso 1 1 calc R . .
O17 O -0.0752(3) 0.7092(2) -0.2018(2) 0.0615(12) Uani 1 1 d . . .
H17A H -0.0789 0.7043 -0.2458 0.092 Uiso 1 1 calc R . .
C17 C -0.1454(5) 0.6569(3) -0.1757(3) 0.0554(16) Uani 1 1 d . . .
H17B H -0.1915 0.6369 -0.2161 0.067 Uiso 1 1 calc R . .
H17C H -0.1834 0.6880 -0.1444 0.067 Uiso 1 1 calc R . .
C16 C 0.4828(5) 0.7300(4) 0.1309(4) 0.0654(19) Uani 1 1 d . . .
H16B H 0.4607 0.6794 0.1511 0.079 Uiso 1 1 calc R . .
H16C H 0.5527 0.7376 0.1488 0.079 Uiso 1 1 calc R . .
C171 C -0.0977(6) 0.5859(4) -0.1348(4) 0.074(2) Uani 1 1 d . . .
H17D H -0.1480 0.5520 -0.1183 0.110 Uiso 1 1 calc R . .
H17E H -0.0532 0.6054 -0.0941 0.110 Uiso 1 1 calc R . .
H17F H -0.0609 0.5544 -0.1658 0.110 Uiso 1 1 calc R . .
C60 C -0.3275(6) 0.9046(4) 0.1505(4) 0.073(2) Uani 1 1 d . . .
H60A H -0.3879 0.9001 0.1165 0.088 Uiso 1 1 calc R . .
H60B H -0.3012 0.8496 0.1598 0.088 Uiso 1 1 calc R . .
C601 C -0.3510(7) 0.9383(5) 0.2154(4) 0.098(3) Uani 1 1 d . . .
H60C H -0.3991 0.9040 0.2344 0.147 Uiso 1 1 calc R . .
H60D H -0.3782 0.9923 0.2065 0.147 Uiso 1 1 calc R . .
H60E H -0.2918 0.9415 0.2498 0.147 Uiso 1 1 calc R . .
C161 C 0.4697(6) 0.7241(5) 0.0503(4) 0.089(3) Uani 1 1 d . . .
H16D H 0.5084 0.6791 0.0360 0.134 Uiso 1 1 calc R . .
H16E H 0.4917 0.7742 0.0304 0.134 Uiso 1 1 calc R . .
H16F H 0.4007 0.7153 0.0327 0.134 Uiso 1 1 calc R . .

loop_
_atom_site_aniso_label
_atom_site_aniso_U_11
_atom_site_aniso_U_22
_atom_site_aniso_U_33
_atom_site_aniso_U_23
_atom_site_aniso_U_13
_atom_site_aniso_U_12
Ti1 0.0407(6) 0.0279(4) 0.0316(6) 0.0013(4) 0.0061(4) -0.0007(4)
Ti2 0.0417(6) 0.0272(5) 0.0309(6) 0.0024(4) 0.0061(4) 0.0004(4)
P3 0.0397(8) 0.0279(6) 0.0310(8) 0.0008(5) 0.0054(6) -0.0002(6)
P4 0.0454(9) 0.0339(7) 0.0302(8) 0.0015(6) 0.0089(6) 0.0007(6)
P5 0.0410(9) 0.0266(6) 0.0317(8) 0.0000(5) 0.0068(6) 0.0024(6)
P6 0.0424(9) 0.0281(6) 0.0385(9) 0.0040(6) 0.0080(7) -0.0025(6)
O1 0.046(2) 0.0364(18) 0.032(2) 0.0008(15) 0.0085(16) 0.0044(16)
O6 0.052(2) 0.0338(18) 0.041(2) 0.0039(16) 0.0128(18) 0.0013(17)
O2 0.041(2) 0.0289(16) 0.0252(19) -0.0006(14) 0.0054(15) -0.0026(15)
O7 0.048(2) 0.044(2) 0.032(2) 0.0033(16) 0.0151(17) 0.0093(18)
O12 0.041(2) 0.0307(17) 0.035(2) 0.0013(15) 0.0063(16) 0.0033(16)
O3 0.051(2) 0.0384(19) 0.0221(19) 0.0027(15) 0.0041(16) 0.0042(17)
O8 0.047(2) 0.0266(17) 0.041(2) 0.0045(15) 0.0090(17) -0.0013(16)
O4 0.047(2) 0.0250(17) 0.039(2) 0.0023(14) 0.0113(17) 0.0018(16)
O5 0.049(2) 0.0341(18) 0.035(2) 0.0082(15) 0.0046(17) 0.0047(17)
O9 0.044(2) 0.0292(17) 0.047(2) 0.0046(15) 0.0087(17) 0.0006(16)
O11 0.061(3) 0.039(2) 0.038(2) -0.0028(16) 0.0075(19) -0.0089(18)
O10 0.068(3) 0.0350(19) 0.037(2) -0.0030(16) 0.0132(19) -0.0050(19)
C51 0.052(4) 0.043(3) 0.055(4) -0.005(3) 0.022(3) 0.006(3)
C3 0.046(4) 0.034(3) 0.041(3) 0.000(2) 0.004(3) -0.003(2)
C52 0.062(4) 0.060(4) 0.043(4) -0.010(3) 0.016(3) -0.001(3)
C4 0.048(4) 0.043(3) 0.028(3) 0.003(2) 0.008(3) -0.002(3)
C53 0.067(4) 0.033(3) 0.072(5) -0.011(3) 0.019(3) 0.008(3)
C6 0.047(4) 0.031(3) 0.054(4) 0.009(2) 0.006(3) -0.003(2)
C41 0.060(4) 0.077(4) 0.041(4) 0.009(3) 0.005(3) -0.001(4)
C50 0.060(4) 0.039(3) 0.066(4) 0.018(3) 0.006(3) 0.000(3)
C5 0.050(4) 0.034(3) 0.039(3) -0.002(2) 0.008(3) 0.001(3)
C31 0.052(4) 0.040(3) 0.105(6) 0.004(3) 0.013(4) -0.016(3)
C501 0.073(5) 0.041(3) 0.101(6) -0.007(3) 0.010(4) -0.002(3)
C42 0.073(5) 0.064(4) 0.041(4) -0.001(3) 0.020(3) 0.014(4)
C32 0.050(4) 0.072(4) 0.054(4) -0.016(3) 0.000(3) 0.001(3)
C61 0.060(4) 0.040(3) 0.086(5) 0.013(3) 0.013(4) -0.012(3)
C43 0.069(4) 0.058(4) 0.044(4) 0.015(3) 0.014(3) -0.003(3)
C62 0.081(5) 0.048(3) 0.053(4) 0.018(3) 0.017(3) -0.009(3)
C63 0.074(5) 0.029(3) 0.099(6) 0.009(3) 0.036(4) 0.002(3)
C33 0.048(4) 0.066(4) 0.050(4) -0.008(3) 0.010(3) 0.001(3)
O13 0.041(2) 0.0361(18) 0.032(2) 0.0010(15) 0.0062(16) -0.0001(16)
O14 0.041(2) 0.0304(17) 0.038(2) 0.0022(15) 0.0037(17) -0.0026(16)
O15 0.054(2) 0.0310(17) 0.031(2) -0.0012(15) 0.0070(17) 0.0022(17)
O16 0.052(3) 0.063(3) 0.074(3) 0.006(2) 0.012(2) 0.004(2)
O17 0.077(3) 0.063(3) 0.045(3) -0.002(2) 0.010(2) -0.015(2)
C17 0.062(4) 0.048(3) 0.057(4) -0.004(3) 0.008(3) -0.011(3)
C16 0.065(5) 0.074(5) 0.057(5) -0.004(3) 0.008(3) 0.005(4)
C171 0.094(6) 0.050(4) 0.077(5) 0.000(4) 0.014(4) 0.002(4)
C60 0.079(5) 0.056(4) 0.093(6) -0.002(4) 0.044(4) -0.003(4)
C601 0.134(8) 0.093(6) 0.081(6) -0.009(5) 0.060(6) -0.028(5)
C161 0.087(6) 0.134(7) 0.047(5) 0.000(4) 0.009(4) 0.015(5)

loop_
_atom_type_symbol
_atom_type_description
_atom_type_scat_dispersion_real
_atom_type_scat_dispersion_imag
_atom_type_scat_source
C C 0.0033 0.0016 'International Tables Vol C Tables 4.2.6.8 and 6.1.1.4'
H H 0.0000 0.0000 'International Tables Vol C Tables 4.2.6.8 and 6.1.1.4'
O O 0.0106 0.0060 'International Tables Vol C Tables 4.2.6.8 and 6.1.1.4'
P P 0.1023 0.0942 'International Tables Vol C Tables 4.2.6.8 and 6.1.1.4'
Ti Ti 0.2776 0.4457 'International Tables Vol C Tables 4.2.6.8 and 6.1.1.4'

loop_
_geom_angle_atom_site_label_1
_geom_angle_atom_site_label_2
_geom_angle_atom_site_label_3
_geom_angle
_geom_angle_site_symmetry_1
_geom_angle_site_symmetry_3
_geom_angle_publ_flag
O2 Ti1 O1 97.86(16) . . ?
O2 Ti1 O14 98.25(17) . . ?
O1 Ti1 O14 88.77(14) . . ?
O2 Ti1 O4 93.67(17) . . ?
O1 Ti1 O4 90.16(14) . . ?
O14 Ti1 O4 168.07(15) . . ?
O2 Ti1 O3 92.92(15) . . ?
O1 Ti1 O3 169.21(15) . . ?
O14 Ti1 O3 89.13(14) . . ?
O4 Ti1 O3 89.71(14) . . ?
O2 Ti1 O5 175.80(15) . . ?
O1 Ti1 O5 85.60(14) . . ?
O14 Ti1 O5 84.17(15) . . ?
O4 Ti1 O5 83.90(15) . . ?
O3 Ti1 O5 83.66(14) . . ?
O6 Ti2 O8 99.13(15) . . ?
O6 Ti2 O13 96.99(17) . 3_575 ?
O8 Ti2 O13 89.97(14) . 3_575 ?
O6 Ti2 O7 90.45(17) . . ?
O8 Ti2 O7 90.05(14) . . ?
O13 Ti2 O7 172.47(15) 3_575 . ?
O6 Ti2 O9 87.64(15) . . ?
O8 Ti2 O9 173.22(16) . . ?
O13 Ti2 O9 88.88(14) 3_575 . ?
O7 Ti2 O9 90.21(14) . . ?
O6 Ti2 O2 169.95(14) . . ?
O8 Ti2 O2 89.67(14) . . ?
O13 Ti2 O2 87.79(14) 3_575 . ?
O7 Ti2 O2 84.68(14) . . ?
O9 Ti2 O2 83.61(13) . . ?
O13 P3 O14 115.47(19) . . ?
O13 P3 O15 108.2(2) . . ?
O14 P3 O15 108.8(2) . . ?
O13 P3 C3 109.1(2) . . ?
O14 P3 C3 107.4(2) . . ?
O15 P3 C3 107.6(2) . . ?
O3 P4 O7 113.7(2) . . ?
O3 P4 O10 110.9(2) . . ?
O7 P4 O10 111.0(2) . . ?
O3 P4 C4 110.4(2) . . ?
O7 P4 C4 107.5(2) . . ?
O10 P4 C4 102.7(2) . . ?
O1 P5 O12 112.18(19) . . ?
O1 P5 O8 112.41(19) . 3_575 ?
O12 P5 O8 109.8(2) . 3_575 ?
O1 P5 C5 106.7(2) . . ?
O12 P5 C5 110.1(2) . . ?
O8 P5 C5 105.3(2) 3_575 . ?
O9 P6 O4 112.9(2) . . ?
O9 P6 O11 111.1(2) . . ?
O4 P6 O11 110.9(2) . . ?
O9 P6 C6 108.0(2) . . ?
O4 P6 C6 109.6(2) . . ?
O11 P6 C6 104.0(2) . . ?
P5 O1 Ti1 139.4(2) . . ?
C60 O6 Ti2 141.8(4) . . ?
Ti1 O2 Ti2 142.79(19) . . ?
P4 O7 Ti2 136.4(2) . . ?
P4 O3 Ti1 126.6(2) . . ?
P5 O8 Ti2 167.5(2) 3_575 . ?
P6 O4 Ti1 126.0(2) . . ?
C50 O5 Ti1 126.7(3) . . ?
P6 O9 Ti2 136.3(2) . . ?
C33 C3 C31 110.1(5) . . ?
C33 C3 C32 109.7(5) . . ?
C31 C3 C32 111.4(5) . . ?
C33 C3 P3 107.6(4) . . ?
C31 C3 P3 108.6(4) . . ?
C32 C3 P3 109.3(4) . . ?
C41 C4 C43 110.0(5) . . ?
C41 C4 C42 110.6(5) . . ?
C43 C4 C42 109.3(5) . . ?
C41 C4 P4 110.1(4) . . ?
C43 C4 P4 108.0(4) . . ?
C42 C4 P4 108.8(4) . . ?
C62 C6 C61 111.4(5) . . ?
C62 C6 C63 110.4(5) . . ?
C61 C6 C63 109.2(5) . . ?
C62 C6 P6 108.1(4) . . ?
C61 C6 P6 108.7(4) . . ?
C63 C6 P6 109.1(4) . . ?
O5 C50 C501 111.3(5) . . ?
C51 C5 C52 110.6(4) . . ?
C51 C5 C53 110.4(5) . . ?
C52 C5 C53 110.4(5) . . ?
C51 C5 P5 107.9(4) . . ?
C52 C5 P5 109.0(4) . . ?
C53 C5 P5 108.4(4) . . ?
P3 O13 Ti2 166.5(2) . 3_575 ?
P3 O14 Ti1 135.3(2) . . ?
O17 C17 C171 112.3(6) . . ?
O16 C16 C161 110.2(6) . . ?
C601 C60 O6 113.0(6) . . ?

loop_
_geom_bond_atom_site_label_1
_geom_bond_atom_site_label_2
_geom_bond_distance
_geom_bond_site_symmetry_2
_geom_bond_publ_flag
Ti1 O2 1.682(4) . ?
Ti1 O1 1.959(4) . ?
Ti1 O14 1.986(4) . ?
Ti1 O4 2.001(4) . ?
Ti1 O3 2.028(4) . ?
Ti1 O5 2.189(4) . ?
Ti2 O6 1.767(4) . ?
Ti2 O8 1.902(4) . ?
Ti2 O13 1.948(4) 3_575 ?
Ti2 O7 1.984(4) . ?
Ti2 O9 2.007(4) . ?
Ti2 O2 2.014(4) . ?
P3 O13 1.500(4) . ?
P3 O14 1.502(4) . ?
P3 O15 1.577(4) . ?
P3 C3 1.799(6) . ?
P4 O3 1.513(4) . ?
P4 O7 1.516(4) . ?
P4 O10 1.564(4) . ?
P4 C4 1.811(5) . ?
P5 O1 1.515(4) . ?
P5 O12 1.515(4) . ?
P5 O8 1.515(3) 3_575 ?
P5 C5 1.808(5) . ?
P6 O9 1.503(4) . ?
P6 O4 1.504(4) . ?
P6 O11 1.556(4) . ?
P6 C6 1.806(5) . ?
O6 C60 1.421(7) . ?
O8 P5 1.515(3) 3_575 ?
O5 C50 1.438(6) . ?
C51 C5 1.506(8) . ?
C3 C33 1.518(8) . ?
C3 C31 1.523(7) . ?
C3 C32 1.527(8) . ?
C52 C5 1.509(8) . ?
C4 C41 1.509(8) . ?
C4 C43 1.519(7) . ?
C4 C42 1.533(8) . ?
C53 C5 1.546(7) . ?
C6 C62 1.510(8) . ?
C6 C61 1.510(9) . ?
C6 C63 1.532(7) . ?
C50 C501 1.490(8) . ?
O13 Ti2 1.948(4) 3_575 ?
O16 C16 1.416(7) . ?
O17 C17 1.411(7) . ?
C17 C171 1.486(9) . ?
C16 C161 1.494(9) . ?
C60 C601 1.406(9) . ?
